data_7211002
loop_
_publ_author_name
'Dubey, Mrigendra'
'Ray, Manabendra'

_publ_section_title
;
 Retention of Cs--Cl bond induces coordination polymer formation over
 trinuclear chiral assembly of copper(ii) complexes of l-leucine derived
 ligand
;
_journal_issue 45
_journal_name_full CrystEngComm
_journal_page_first 9648
_journal_paper_doi 10.1039/c3ce41070f
_journal_volume 15
_journal_year 2013
_chemical_absolute_configuration syn
_chemical_compound_source synthesis
_chemical_formula_moiety 'C78 H102 Cu3 K N6 O18, Br, 5(O) '
_chemical_formula_sum 'C78 H102 Br Cu3 K N6 O23'
_chemical_formula_weight 1801.29
_chemical_name_common Complex5
_chemical_name_systematic Complex5
_space_group_IT_number 20
_symmetry_cell_setting orthorhombic
_symmetry_Int_Tables_number 20
_symmetry_space_group_name_Hall 'C 2c 2'
_symmetry_space_group_name_H-M 'C 2 2 21'
_atom_sites_solution_hydrogens geom
_atom_sites_solution_primary direct
_atom_sites_solution_secondary difmap
_audit_creation_method SHELXL-97
_cell_angle_alpha 90.00
_cell_angle_beta 90.00
_cell_angle_gamma 90.00
_cell_formula_units_Z 4
_cell_length_a 17.675(5)
_cell_length_b 21.173(5)
_cell_length_c 26.561(5)
_cell_measurement_reflns_used 6924
_cell_measurement_temperature 296(2)
_cell_measurement_theta_max 26.64
_cell_measurement_theta_min 2.34
_cell_volume 9940(4)
_computing_cell_refinement 'Bruker SMART'
_computing_data_collection 'Bruker SMART'
_computing_data_reduction 'Bruker SAINT'
_computing_molecular_graphics WingX
_computing_publication_material WingX
_computing_structure_refinement 'SHELXL-97 (Sheldrick, 2008)'
_computing_structure_solution 'Bruker SHELXTL'
_diffrn_ambient_temperature 296(2)
_diffrn_measured_fraction_theta_full 0.986
_diffrn_measured_fraction_theta_max 0.986
_diffrn_radiation_monochromator graphite
_diffrn_radiation_probe x-ray
_diffrn_radiation_type MoK\a
_diffrn_radiation_wavelength 0.71073
_diffrn_reflns_av_R_equivalents 0.2025
_diffrn_reflns_av_sigmaI/netI 0.1426
_diffrn_reflns_limit_h_max 22
_diffrn_reflns_limit_h_min -22
_diffrn_reflns_limit_k_max 27
_diffrn_reflns_limit_k_min -27
_diffrn_reflns_limit_l_max 34
_diffrn_reflns_limit_l_min -34
_diffrn_reflns_number 39404
_diffrn_reflns_theta_full 27.43
_diffrn_reflns_theta_max 27.43
_diffrn_reflns_theta_min 1.69
_diffrn_source 'fine-focus sealed tube'
_exptl_absorpt_coefficient_mu 1.143
_exptl_absorpt_correction_T_max 0.8036
_exptl_absorpt_correction_T_min 0.6272
_exptl_absorpt_correction_type multi-scan
_exptl_absorpt_process_details SADABS
_exptl_crystal_colour blue
_exptl_crystal_density_diffrn 1.204
_exptl_crystal_density_method 'not measured'
_exptl_crystal_description diamond
_exptl_crystal_F_000 3748
_exptl_crystal_recrystallization_method 'Methanol Acetonitrile mixture'
_exptl_crystal_size_max 0.45
_exptl_crystal_size_mid 0.30
_exptl_crystal_size_min 0.20
_refine_diff_density_max 1.258
_refine_diff_density_min -2.075
_refine_diff_density_rms 0.205
_refine_ls_abs_structure_details 'Flack H D (1983), Acta Cryst. A39, 876-881'
_refine_ls_abs_structure_Flack 0.000(14)
_refine_ls_extinction_method none
_refine_ls_goodness_of_fit_ref 1.037
_refine_ls_hydrogen_treatment mixed
_refine_ls_matrix_type full
_refine_ls_number_parameters 511
_refine_ls_number_reflns 10757
_refine_ls_number_restraints 15
_refine_ls_restrained_S_all 1.037
_refine_ls_R_factor_all 0.1428
_refine_ls_R_factor_gt 0.0570
_refine_ls_shift/su_max 0.001
_refine_ls_shift/su_mean 0.000
_refine_ls_structure_factor_coef Fsqd
_refine_ls_weighting_details 'calc w=1/[\s^2^(Fo^2^)+(0.0680P)^2^+0.0000P] where P=(Fo^2^+2Fc^2^)/3'
_refine_ls_weighting_scheme calc
_refine_ls_wR_factor_gt 0.1232
_refine_ls_wR_factor_ref 0.1631
_reflns_number_gt 6697
_reflns_number_total 10757
_reflns_threshold_expression >2\s(I)
_cod_data_source_file c3ce41070f.txt
_cod_data_source_block Complex5
_cod_depositor_comments
;
The following automatic conversions were performed:

'_exptl_absorpt_correction_type' value 'MULTI-SCAN' changed to
'multi-scan' according to
/home/saulius/struct/CIF-dictionaries/cif_core.dic dictionary named
'cif_core.dic' version 2.4.2 from 2011-04-26.

Automatic conversion script
Id: cif_fix_values 1891 2012-01-12 08:04:46Z andrius 
;
_cod_database_code 7211002

loop_
_symmetry_equiv_pos_as_xyz
'x, y, z'
'-x, -y, z+1/2'
'-x, y, -z+1/2'
'x, -y, -z'
'x+1/2, y+1/2, z'
'-x+1/2, -y+1/2, z+1/2'
'-x+1/2, y+1/2, -z+1/2'
'x+1/2, -y+1/2, -z'

loop_
_atom_site_label
_atom_site_type_symbol
_atom_site_fract_x
_atom_site_fract_y
_atom_site_fract_z
_atom_site_U_iso_or_equiv
_atom_site_adp_type
_atom_site_occupancy
_atom_site_symmetry_multiplicity
_atom_site_calc_flag
_atom_site_refinement_flags
Cu2 Cu 0.91455(4) 0.07475(3) 0.397568(16) 0.03721(16) Uani 1 1 d .
Cu1 Cu 0.60823(6) 0.0000 0.5000 0.0452(2) Uani 1 2 d S
K1 K 0.81243(11) 0.0000 0.5000 0.0494(4) Uani 1 2 d S
C28 C 0.6823(5) 0.1883(3) 0.5517(2) 0.0616(18) Uani 1 1 d .
H1 H 0.7203 0.1984 0.5289 0.074 Uiso 1 1 calc R
C27 C 0.6269(4) 0.1446(3) 0.5389(2) 0.0498(15) Uani 1 1 d .
C31 C 0.5694(5) 0.1589(4) 0.6195(2) 0.067(2) Uani 1 1 d .
H4 H 0.5321 0.1490 0.6429 0.080 Uiso 1 1 calc R
C29 C 0.6806(6) 0.2167(4) 0.5989(3) 0.080(2) Uani 1 1 d .
H2 H 0.7182 0.2452 0.6081 0.095 Uiso 1 1 calc R
C30 C 0.6238(7) 0.2026(4) 0.6315(3) 0.081(3) Uani 1 1 d .
H3 H 0.6218 0.2230 0.6625 0.097 Uiso 1 1 calc R
C32 C 0.5695(4) 0.1290(3) 0.5725(2) 0.0535(16) Uani 1 1 d .
C33 C 0.5087(4) 0.0850(4) 0.5583(2) 0.0604(17) Uani 1 1 d .
H8A H 0.4890 0.0973 0.5257 0.072 Uiso 1 1 calc R
H8B H 0.4679 0.0887 0.5825 0.072 Uiso 1 1 calc R
C5 C 0.9824(6) -0.1104(4) 0.3141(2) 0.074(2) Uani 1 1 d .
H11 H 1.0326 -0.1107 0.3034 0.089 Uiso 1 1 calc R
C2 C 0.8311(6) -0.1104(4) 0.3461(2) 0.071(2) Uani 1 1 d .
H9 H 0.7809 -0.1109 0.3567 0.085 Uiso 1 1 calc R
C3 C 0.8710(7) -0.1664(4) 0.3374(3) 0.082(3) Uani 1 1 d .
H10 H 0.8467 -0.2049 0.3422 0.098 Uiso 1 1 calc R
C6 C 0.9447(5) -0.0529(3) 0.32216(16) 0.0545(18) Uani 1 1 d .
C1 C 0.8700(5) -0.0533(3) 0.33815(17) 0.0537(18) Uani 1 1 d .
C4 C 0.9449(9) -0.1661(5) 0.3221(3) 0.094(4) Uani 1 1 d .
H14 H 0.9700 -0.2041 0.3171 0.113 Uiso 1 1 calc R
O7 O 0.6252(3) 0.1150(2) 0.49331(13) 0.0592(12) Uani 1 1 d .
N3 N 0.5333(3) 0.0176(3) 0.55584(17) 0.0546(13) Uani 1 1 d .
H1A H 0.4915 -0.0065 0.5502 0.066 Uiso 1 1 calc R
C34 C 0.5687(4) -0.0040(3) 0.60376(19) 0.0545(15) Uani 1 1 d .
H15 H 0.5506 0.0230 0.6312 0.065 Uiso 1 1 calc R
O1 O 0.8354(3) 0.0034(3) 0.34593(13) 0.0620(12) Uani 1 1 d .
C7 C 0.9839(4) 0.0085(3) 0.31185(15) 0.0529(17) Uani 1 1 d .
H16A H 0.9510 0.0347 0.2914 0.063 Uiso 1 1 calc R
H16B H 1.0293 0.0002 0.2925 0.063 Uiso 1 1 calc R
N1 N 1.0053(3) 0.0446(2) 0.35853(12) 0.0399(11) Uani 1 1 d .
H2A H 1.0322 0.0792 0.3488 0.048 Uiso 1 1 calc R
C9 C 1.0027(4) -0.0233(3) 0.43306(15) 0.0421(13) Uani 1 1 d .
C8 C 1.0534(3) 0.0071(3) 0.39290(15) 0.0420(12) Uani 1 1 d .
H17 H 1.0774 -0.0267 0.3734 0.050 Uiso 1 1 calc R
C10 C 1.1163(4) 0.0471(3) 0.41736(19) 0.0521(15) Uani 1 1 d .
H19A H 1.0929 0.0817 0.4354 0.063 Uiso 1 1 calc R
H19B H 1.1426 0.0211 0.4419 0.063 Uiso 1 1 calc R
O2 O 0.9370(2) -0.00011(19) 0.43872(9) 0.0399(8) Uani 1 1 d .
O3 O 1.0296(3) -0.0673(2) 0.45769(12) 0.0536(11) Uani 1 1 d .
O8 O 0.6821(2) 0.0055(2) 0.55518(11) 0.0464(9) Uani 1 1 d .
O9 O 0.6914(3) 0.0041(3) 0.63849(13) 0.0666(13) Uani 1 1 d .
C35 C 0.6546(4) 0.0030(3) 0.59961(19) 0.0523(14) Uani 1 1 d .
C21 C 0.8163(4) 0.1735(3) 0.36596(16) 0.0435(13) Uani 1 1 d .
H21 H 0.8107 0.2193 0.3703 0.052 Uiso 1 1 calc R
C22 C 0.7823(4) 0.1405(3) 0.41252(16) 0.0446(14) Uani 1 1 d .
O5 O 0.8195(2) 0.09547(17) 0.43154(10) 0.0423(9) Uani 1 1 d .
O6 O 0.7204(3) 0.1591(2) 0.42715(14) 0.0598(12) Uani 1 1 d .
N2 N 0.8985(3) 0.1586(2) 0.36290(11) 0.0412(11) Uani 1 1 d .
H3A H 0.9110 0.1540 0.3299 0.049 Uiso 1 1 calc R
C19 C 0.9247(4) 0.2262(3) 0.43829(16) 0.0434(13) Uani 1 1 d .
C20 C 0.9460(4) 0.2095(3) 0.38454(15) 0.0437(13) Uani 1 1 d .
H23A H 0.9412 0.2470 0.3637 0.052 Uiso 1 1 calc R
H23B H 0.9985 0.1964 0.3837 0.052 Uiso 1 1 calc R
C14 C 0.9439(4) 0.1851(3) 0.47800(17) 0.0453(14) Uani 1 1 d .
C18 C 0.8887(4) 0.2814(3) 0.4496(2) 0.0534(16) Uani 1 1 d .
H26 H 0.8769 0.3093 0.4237 0.064 Uiso 1 1 calc R
O4 O 0.9794(3) 0.1311(2) 0.46557(11) 0.0482(11) Uani 1 1 d .
C15 C 0.9226(5) 0.2007(3) 0.52682(16) 0.0550(17) Uani 1 1 d .
H27 H 0.9336 0.1733 0.5532 0.066 Uiso 1 1 calc R
C17 C 0.8692(5) 0.2971(3) 0.4987(3) 0.0658(18) Uani 1 1 d .
H29 H 0.8453 0.3353 0.5054 0.079 Uiso 1 1 calc R
C16 C 0.8848(5) 0.2575(4) 0.5362(2) 0.073(2) Uani 1 1 d .
H28 H 0.8703 0.2676 0.5689 0.088 Uiso 1 1 calc R
C11 C 1.1743(6) 0.0741(5) 0.3810(3) 0.084(2) Uani 1 1 d .
H30 H 1.1483 0.1085 0.3633 0.101 Uiso 1 1 calc R
C13 C 1.2369(7) 0.1068(6) 0.4135(4) 0.111(4) Uani 1 1 d .
H31A H 1.2232 0.1047 0.4484 0.167 Uiso 1 1 calc R
H31B H 1.2417 0.1502 0.4035 0.167 Uiso 1 1 calc R
H31C H 1.2843 0.0855 0.4084 0.167 Uiso 1 1 calc R
C12 C 1.2039(8) 0.0319(8) 0.3410(4) 0.142(6) Uani 1 1 d .
H32A H 1.2217 -0.0067 0.3558 0.213 Uiso 1 1 calc R
H32B H 1.2449 0.0524 0.3238 0.213 Uiso 1 1 calc R
H32C H 1.1642 0.0226 0.3174 0.213 Uiso 1 1 calc R
C36 C 0.5514(5) -0.0728(4) 0.6168(2) 0.073(2) Uani 1 1 d .
H33A H 0.5620 -0.0991 0.5878 0.088 Uiso 1 1 calc R
H33B H 0.5845 -0.0862 0.6439 0.088 Uiso 1 1 calc R
C37 C 0.4692(8) -0.0829(6) 0.6329(4) 0.113(4) Uani 1 1 d .
H34 H 0.4355 -0.0777 0.6038 0.135 Uiso 1 1 calc R
C39 C 0.4709(14) -0.1592(7) 0.6508(6) 0.181(9) Uani 1 1 d .
H35A H 0.4925 -0.1843 0.6244 0.271 Uiso 1 1 calc R
H35B H 0.4203 -0.1732 0.6575 0.271 Uiso 1 1 calc R
H35C H 0.5011 -0.1634 0.6807 0.271 Uiso 1 1 calc R
C23 C 0.7733(5) 0.1536(4) 0.31774(19) 0.064(2) Uani 1 1 d .
H36A H 0.8042 0.1230 0.3001 0.077 Uiso 1 1 calc R
H36B H 0.7274 0.1321 0.3281 0.077 Uiso 1 1 calc R
C38 C 0.4418(11) -0.0486(11) 0.6736(7) 0.211(10) Uani 1 1 d .
H39A H 0.4748 -0.0543 0.7019 0.317 Uiso 1 1 calc R
H39B H 0.3920 -0.0633 0.6821 0.317 Uiso 1 1 calc R
H39C H 0.4397 -0.0047 0.6649 0.317 Uiso 1 1 calc R
Br1 Br 0.0000 0.16128(6) 0.2500 0.1037(6) Uani 1 2 d S
O11 O 0.2928(10) 0.0751(6) 0.5645(5) 0.224(7) Uani 1 1 d .
O12 O 0.1622(10) 0.1394(17) 0.5592(6) 0.319(15) Uani 1 1 d .
O10 O 0.3812(6) 0.0000 0.5000 0.127(4) Uani 1 2 d S
C24 C 0.7545(18) 0.1972(10) 0.2858(7) 0.278(14) Uani 1 1 d U
H24 H 0.8009 0.2076 0.2674 0.333 Uiso 1 1 calc R
C26 C 0.7176(16) 0.2574(8) 0.2961(6) 0.198(10) Uani 1 1 d U
H26A H 0.7150 0.2817 0.2656 0.297 Uiso 1 1 calc R
H26B H 0.7462 0.2802 0.3209 0.297 Uiso 1 1 calc R
H26C H 0.6674 0.2499 0.3085 0.297 Uiso 1 1 calc R
C25 C 0.698(2) 0.1633(10) 0.2446(8) 0.347(19) Uani 1 1 d U
H25A H 0.6847 0.1931 0.2190 0.521 Uiso 1 1 calc R
H25B H 0.6532 0.1488 0.2613 0.521 Uiso 1 1 calc R
H25C H 0.7237 0.1280 0.2296 0.521 Uiso 1 1 calc R

loop_
_atom_site_aniso_label
_atom_site_aniso_U_11
_atom_site_aniso_U_22
_atom_site_aniso_U_33
_atom_site_aniso_U_23
_atom_site_aniso_U_13
_atom_site_aniso_U_12
Cu2 0.0470(4) 0.0366(3) 0.0281(2) 0.0051(2) 0.0046(2) 0.0018(3)
Cu1 0.0383(6) 0.0484(6) 0.0490(4) 0.0030(4) 0.000 0.000
K1 0.0421(10) 0.0654(12) 0.0406(6) 0.0192(7) 0.000 0.000
C28 0.065(5) 0.042(4) 0.077(4) 0.006(3) 0.007(3) -0.006(3)
C27 0.054(4) 0.037(3) 0.058(3) 0.005(2) 0.003(3) 0.004(3)
C31 0.069(6) 0.057(4) 0.074(3) -0.001(3) 0.015(3) 0.011(4)
C29 0.106(8) 0.048(4) 0.084(4) -0.002(3) -0.016(5) -0.014(4)
C30 0.119(9) 0.057(5) 0.065(4) -0.008(3) 0.000(4) 0.015(5)
C32 0.055(5) 0.038(3) 0.067(3) 0.009(2) 0.011(3) 0.010(3)
C33 0.046(4) 0.057(4) 0.078(3) 0.009(3) 0.011(3) 0.012(4)
C5 0.111(8) 0.054(5) 0.056(3) -0.014(3) 0.003(4) 0.007(5)
C2 0.103(7) 0.053(5) 0.057(3) 0.001(3) -0.020(3) -0.021(4)
C3 0.129(10) 0.049(5) 0.068(4) 0.003(3) -0.023(5) -0.016(5)
C6 0.080(5) 0.058(4) 0.0255(19) -0.0017(19) -0.002(2) -0.001(3)
C1 0.081(6) 0.044(3) 0.036(2) -0.0025(19) -0.017(3) 0.006(3)
C4 0.158(12) 0.059(6) 0.064(4) -0.012(3) -0.012(5) 0.017(6)
O7 0.065(3) 0.059(3) 0.0540(19) -0.0002(17) 0.0026(19) -0.006(2)
N3 0.039(3) 0.052(3) 0.073(3) 0.009(2) 0.004(2) -0.003(3)
C34 0.060(4) 0.053(3) 0.050(2) 0.006(3) 0.013(3) 0.005(3)
O1 0.069(3) 0.055(3) 0.062(2) -0.0030(19) -0.0069(19) -0.005(3)
C7 0.080(5) 0.052(4) 0.0262(19) 0.0007(19) 0.012(2) 0.006(3)
N1 0.050(3) 0.038(3) 0.0320(16) 0.0050(15) 0.0051(17) -0.001(2)
C9 0.056(4) 0.042(3) 0.0290(19) 0.0017(17) 0.007(2) 0.001(3)
C8 0.050(3) 0.040(3) 0.0356(19) 0.005(2) 0.013(2) 0.005(3)
C10 0.042(4) 0.061(4) 0.054(3) 0.006(2) 0.006(2) 0.004(3)
O2 0.046(2) 0.043(2) 0.0314(13) 0.0069(13) 0.0065(13) 0.003(2)
O3 0.064(3) 0.051(3) 0.0460(16) 0.0177(16) 0.0099(17) 0.009(2)
O8 0.042(2) 0.051(2) 0.0456(16) 0.0030(16) 0.0078(15) 0.004(2)
O9 0.069(3) 0.086(4) 0.0456(18) -0.0019(19) 0.0021(19) 0.004(3)
C35 0.052(4) 0.055(4) 0.051(3) 0.007(3) 0.010(3) 0.009(3)
C21 0.049(4) 0.042(3) 0.039(2) 0.0083(19) -0.006(2) 0.001(3)
C22 0.055(4) 0.041(3) 0.038(2) 0.0022(18) 0.001(2) -0.001(3)
O5 0.049(3) 0.038(2) 0.0390(15) 0.0070(13) 0.0065(15) 0.0038(18)
O6 0.059(3) 0.058(3) 0.062(2) 0.0136(18) 0.015(2) 0.013(3)
N2 0.064(4) 0.034(2) 0.0257(14) 0.0049(13) 0.0031(17) -0.001(2)
C19 0.048(4) 0.036(3) 0.045(2) 0.0019(18) -0.001(2) -0.004(3)
C20 0.055(4) 0.038(3) 0.038(2) 0.0038(18) 0.001(2) -0.003(3)
C14 0.050(4) 0.046(3) 0.040(2) -0.007(2) -0.001(2) -0.004(3)
C18 0.062(5) 0.035(3) 0.063(3) 0.000(2) -0.002(3) -0.001(3)
O4 0.060(3) 0.050(3) 0.0349(15) -0.0014(14) -0.0033(15) 0.014(2)
C15 0.067(5) 0.064(4) 0.035(2) -0.004(2) -0.001(2) -0.004(4)
C17 0.077(5) 0.039(4) 0.081(4) -0.013(3) 0.013(4) 0.005(3)
C16 0.088(6) 0.082(6) 0.050(3) -0.022(3) 0.009(3) 0.003(5)
C11 0.074(6) 0.082(6) 0.097(5) 0.010(4) 0.015(4) -0.017(6)
C13 0.062(7) 0.106(9) 0.165(9) 0.026(6) -0.010(6) -0.038(6)
C12 0.094(10) 0.196(16) 0.137(8) -0.033(8) 0.064(8) -0.038(9)
C36 0.088(6) 0.054(4) 0.078(4) 0.014(3) 0.024(4) -0.005(4)
C37 0.115(10) 0.091(8) 0.133(7) 0.029(6) 0.028(7) -0.032(7)
C39 0.26(2) 0.108(11) 0.177(10) -0.002(8) 0.081(13) -0.101(14)
C23 0.076(6) 0.076(5) 0.041(2) 0.005(3) -0.022(3) -0.009(4)
C38 0.154(16) 0.22(2) 0.259(17) 0.004(15) 0.155(16) -0.004(14)
Br1 0.1658(16) 0.0657(8) 0.0797(6) 0.000 0.0760(8) 0.000
O11 0.245(16) 0.126(9) 0.301(14) -0.008(10) 0.153(13) -0.059(11)
O12 0.129(13) 0.57(5) 0.253(14) 0.00(2) -0.015(11) -0.13(2)
O10 0.064(7) 0.160(12) 0.158(7) -0.031(8) 0.000 0.000
C24 0.45(3) 0.187(16) 0.196(12) -0.090(11) -0.243(19) 0.159(18)
C26 0.32(3) 0.094(9) 0.177(11) 0.010(7) -0.108(15) 0.060(13)
C25 0.59(4) 0.210(18) 0.236(16) -0.097(15) -0.33(2) 0.15(2)

loop_
_atom_type_symbol
_atom_type_description
_atom_type_scat_dispersion_real
_atom_type_scat_dispersion_imag
_atom_type_scat_source
C C 0.0033 0.0016 'International Tables Vol C Tables 4.2.6.8 and 6.1.1.4'
H H 0.0000 0.0000 'International Tables Vol C Tables 4.2.6.8 and 6.1.1.4'
N N 0.0061 0.0033 'International Tables Vol C Tables 4.2.6.8 and 6.1.1.4'
O O 0.0106 0.0060 'International Tables Vol C Tables 4.2.6.8 and 6.1.1.4'
K K 0.2009 0.2494 'International Tables Vol C Tables 4.2.6.8 and 6.1.1.4'
Cu Cu 0.3201 1.2651 'International Tables Vol C Tables 4.2.6.8 and 6.1.1.4'
Br Br -0.2901 2.4595 'International Tables Vol C Tables 4.2.6.8 and 6.1.1.4'

loop_
_geom_angle_atom_site_label_1
_geom_angle_atom_site_label_2
_geom_angle_atom_site_label_3
_geom_angle
_geom_angle_site_symmetry_1
_geom_angle_site_symmetry_3
O5 Cu2 O2 95.59(14) . .
O5 Cu2 N1 172.92(18) . .
O2 Cu2 N1 82.53(15) . .
O5 Cu2 N2 83.82(17) . .
O2 Cu2 N2 172.11(16) . .
N1 Cu2 N2 98.98(18) . .
O8 Cu1 O8 96.8(2) . 4_556
O8 Cu1 N3 172.8(2) . 4_556
O8 Cu1 N3 82.97(19) 4_556 4_556
O8 Cu1 N3 82.97(19) . .
O8 Cu1 N3 172.8(2) 4_556 .
N3 Cu1 N3 98.2(3) 4_556 .
O5 K1 O5 174.7(2) 4_556 .
O5 K1 O8 111.44(13) 4_556 4_556
O5 K1 O8 73.28(12) . 4_556
O5 K1 O8 73.28(12) 4_556 .
O5 K1 O8 111.44(13) . .
O8 K1 O8 65.09(16) 4_556 .
O5 K1 O2 64.30(12) 4_556 4_556
O5 K1 O2 111.07(13) . 4_556
O8 K1 O2 175.32(11) 4_556 4_556
O8 K1 O2 111.03(10) . 4_556
O5 K1 O2 111.07(13) 4_556 .
O5 K1 O2 64.30(12) . .
O8 K1 O2 111.03(10) 4_556 .
O8 K1 O2 175.32(11) . .
O2 K1 O2 72.97(14) 4_556 .
O5 K1 Cu2 32.02(9) 4_556 4_556
O5 K1 Cu2 143.32(11) . 4_556
O8 K1 Cu2 143.41(9) 4_556 4_556
O8 K1 Cu2 92.05(8) . 4_556
O2 K1 Cu2 32.28(8) 4_556 4_556
O2 K1 Cu2 92.61(8) . 4_556
C29 C28 C27 119.6(7) . .
C29 C28 H1 120.2 . .
C27 C28 H1 120.2 . .
O7 C27 C28 122.6(6) . .
O7 C27 C32 116.4(6) . .
C28 C27 C32 121.0(6) . .
C30 C31 C32 120.8(7) . .
C30 C31 H4 119.6 . .
C32 C31 H4 119.6 . .
C30 C29 C28 119.7(9) . .
C30 C29 H2 120.1 . .
C28 C29 H2 120.1 . .
C29 C30 C31 121.1(7) . .
C29 C30 H3 119.4 . .
C31 C30 H3 119.4 . .
C27 C32 C31 117.7(7) . .
C27 C32 C33 121.2(5) . .
C31 C32 C33 121.0(7) . .
C32 C33 N3 113.9(6) . .
C32 C33 H8A 108.8 . .
N3 C33 H8A 108.8 . .
C32 C33 H8B 108.8 . .
N3 C33 H8B 108.8 . .
H8A C33 H8B 107.7 . .
C4 C5 C6 119.5(10) . .
C4 C5 H11 120.2 . .
C6 C5 H11 120.2 . .
C3 C2 C1 117.2(9) . .
C3 C2 H9 121.4 . .
C1 C2 H9 121.4 . .
C4 C3 C2 121.7(9) . .
C4 C3 H10 119.1 . .
C2 C3 H10 119.1 . .
C1 C6 C5 119.5(7) . .
C1 C6 C7 120.1(6) . .
C5 C6 C7 120.3(7) . .
O1 C1 C6 117.9(6) . .
O1 C1 C2 121.0(8) . .
C6 C1 C2 121.2(7) . .
C3 C4 C5 120.9(10) . .
C3 C4 H14 119.5 . .
C5 C4 H14 119.5 . .
C34 N3 C33 112.2(5) . .
C34 N3 Cu1 107.1(4) . .
C33 N3 Cu1 113.5(4) . .
C34 N3 H1A 107.9 . .
C33 N3 H1A 107.9 . .
Cu1 N3 H1A 107.9 . .
N3 C34 C36 113.7(6) . .
N3 C34 C35 109.0(4) . .
C36 C34 C35 107.9(6) . .
N3 C34 H15 108.7 . .
C36 C34 H15 108.7 . .
C35 C34 H15 108.7 . .
C6 C7 N1 114.0(4) . .
C6 C7 H16A 108.8 . .
N1 C7 H16A 108.8 . .
C6 C7 H16B 108.8 . .
N1 C7 H16B 108.8 . .
H16A C7 H16B 107.7 . .
C8 N1 C7 112.4(4) . .
C8 N1 Cu2 108.1(3) . .
C7 N1 Cu2 112.6(4) . .
C8 N1 H2A 107.9 . .
C7 N1 H2A 107.9 . .
Cu2 N1 H2A 107.9 . .
O3 C9 O2 125.6(5) . .
O3 C9 C8 117.4(6) . .
O2 C9 C8 117.0(5) . .
N1 C8 C9 108.5(5) . .
N1 C8 C10 112.3(5) . .
C9 C8 C10 111.0(4) . .
N1 C8 H17 108.3 . .
C9 C8 H17 108.3 . .
C10 C8 H17 108.3 . .
C11 C10 C8 115.2(5) . .
C11 C10 H19A 108.5 . .
C8 C10 H19A 108.5 . .
C11 C10 H19B 108.5 . .
C8 C10 H19B 108.5 . .
H19A C10 H19B 107.5 . .
C9 O2 Cu2 115.5(3) . .
C9 O2 K1 143.7(3) . .
Cu2 O2 K1 99.67(15) . .
C35 O8 Cu1 115.7(4) . .
C35 O8 K1 144.5(4) . .
Cu1 O8 K1 99.06(12) . .
O9 C35 O8 125.4(6) . .
O9 C35 C34 118.0(5) . .
O8 C35 C34 116.6(5) . .
N2 C21 C22 109.1(4) . .
N2 C21 C23 112.1(5) . .
C22 C21 C23 110.3(5) . .
N2 C21 H21 108.4 . .
C22 C21 H21 108.4 . .
C23 C21 H21 108.4 . .
O6 C22 O5 125.5(5) . .
O6 C22 C21 117.1(5) . .
O5 C22 C21 117.3(6) . .
C22 O5 Cu2 115.6(3) . .
C22 O5 K1 143.4(4) . .
Cu2 O5 K1 100.44(15) . .
C20 N2 C21 112.1(4) . .
C20 N2 Cu2 112.5(3) . .
C21 N2 Cu2 107.4(3) . .
C20 N2 H3A 108.2 . .
C21 N2 H3A 108.2 . .
Cu2 N2 H3A 108.2 . .
C18 C19 C14 118.4(5) . .
C18 C19 C20 121.4(5) . .
C14 C19 C20 120.1(5) . .
N2 C20 C19 113.1(5) . .
N2 C20 H23A 109.0 . .
C19 C20 H23A 109.0 . .
N2 C20 H23B 109.0 . .
C19 C20 H23B 109.0 . .
H23A C20 H23B 107.8 . .
O4 C14 C15 123.8(5) . .
O4 C14 C19 116.9(4) . .
C15 C14 C19 119.2(6) . .
C19 C18 C17 121.8(5) . .
C19 C18 H26 119.1 . .
C17 C18 H26 119.1 . .
C14 C15 C16 119.9(5) . .
C14 C15 H27 120.0 . .
C16 C15 H27 120.0 . .
C16 C17 C18 120.0(6) . .
C16 C17 H29 120.0 . .
C18 C17 H29 120.0 . .
C17 C16 C15 120.5(5) . .
C17 C16 H28 119.7 . .
C15 C16 H28 119.7 . .
C12 C11 C10 117.7(9) . .
C12 C11 C13 114.3(10) . .
C10 C11 C13 107.1(7) . .
C12 C11 H30 105.6 . .
C10 C11 H30 105.6 . .
C13 C11 H30 105.6 . .
C11 C13 H31A 109.5 . .
C11 C13 H31B 109.5 . .
H31A C13 H31B 109.5 . .
C11 C13 H31C 109.5 . .
H31A C13 H31C 109.5 . .
H31B C13 H31C 109.5 . .
C11 C12 H32A 109.5 . .
C11 C12 H32B 109.5 . .
H32A C12 H32B 109.5 . .
C11 C12 H32C 109.5 . .
H32A C12 H32C 109.5 . .
H32B C12 H32C 109.5 . .
C37 C36 C34 112.7(8) . .
C37 C36 H33A 109.0 . .
C34 C36 H33A 109.0 . .
C37 C36 H33B 109.0 . .
C34 C36 H33B 109.0 . .
H33A C36 H33B 107.8 . .
C38 C37 C36 118.3(13) . .
C38 C37 C39 106.7(11) . .
C36 C37 C39 101.2(12) . .
C38 C37 H34 110.0 . .
C36 C37 H34 110.0 . .
C39 C37 H34 110.0 . .
C37 C39 H35A 109.5 . .
C37 C39 H35B 109.5 . .
H35A C39 H35B 109.5 . .
C37 C39 H35C 109.5 . .
H35A C39 H35C 109.5 . .
H35B C39 H35C 109.5 . .
C24 C23 C21 118.2(10) . .
C24 C23 H36A 107.8 . .
C21 C23 H36A 107.8 . .
C24 C23 H36B 107.8 . .
C21 C23 H36B 107.8 . .
H36A C23 H36B 107.1 . .
C37 C38 H39A 109.5 . .
C37 C38 H39B 109.5 . .
H39A C38 H39B 109.5 . .
C37 C38 H39C 109.5 . .
H39A C38 H39C 109.5 . .
H39B C38 H39C 109.5 . .
C23 C24 C26 128.0(17) . .
C23 C24 C25 106.2(18) . .
C26 C24 C25 103.7(16) . .
C23 C24 H24 105.8 . .
C26 C24 H24 105.8 . .
C25 C24 H24 105.8 . .
C24 C26 H26A 109.5 . .
C24 C26 H26B 109.5 . .
H26A C26 H26B 109.5 . .
C24 C26 H26C 109.5 . .
H26A C26 H26C 109.5 . .
H26B C26 H26C 109.5 . .
C24 C25 H25A 109.5 . .
C24 C25 H25B 109.5 . .
H25A C25 H25B 109.5 . .
C24 C25 H25C 109.5 . .
H25A C25 H25C 109.5 . .
H25B C25 H25C 109.5 . .

loop_
_geom_bond_atom_site_label_1
_geom_bond_atom_site_label_2
_geom_bond_distance
_geom_bond_site_symmetry_2
Cu2 O5 1.956(4) .
Cu2 O2 1.966(4) .
Cu2 N1 2.014(5) .
Cu2 N2 2.019(4) .
Cu1 O8 1.966(4) .
Cu1 O8 1.966(4) 4_556
Cu1 N3 2.023(5) 4_556
Cu1 N3 2.023(5) .
K1 O5 2.722(3) 4_556
K1 O5 2.722(3) .
K1 O8 2.733(4) 4_556
K1 O8 2.733(4) .
K1 O2 2.737(4) 4_556
K1 O2 2.737(4) .
K1 Cu2 3.6283(12) 4_556
C28 C29 1.389(11) .
C28 C27 1.389(10) .
C28 H1 0.9300 .
C27 O7 1.364(7) .
C27 C32 1.391(9) .
C31 C30 1.372(14) .
C31 C32 1.401(9) .
C31 H4 0.9300 .
C29 C30 1.360(14) .
C29 H2 0.9300 .
C30 H3 0.9300 .
C32 C33 1.471(11) .
C33 N3 1.493(9) .
C33 H8A 0.9700 .
C33 H8B 0.9700 .
C5 C4 1.370(14) .
C5 C6 1.405(10) .
C5 H11 0.9300 .
C2 C3 1.399(13) .
C2 C1 1.408(10) .
C2 H9 0.9300 .
C3 C4 1.367(16) .
C3 H10 0.9300 .
C6 C1 1.387(11) .
C6 C7 1.497(9) .
C1 O1 1.364(8) .
C4 H14 0.9300 .
N3 C34 1.490(8) .
N3 H1A 0.9100 .
C34 C36 1.530(10) .
C34 C35 1.530(10) .
C34 H15 0.9800 .
C7 N1 1.505(7) .
C7 H16A 0.9700 .
C7 H16B 0.9700 .
N1 C8 1.479(7) .
N1 H2A 0.9100 .
C9 O3 1.233(7) .
C9 O2 1.271(7) .
C9 C8 1.535(7) .
C8 C10 1.540(9) .
C8 H17 0.9800 .
C10 C11 1.520(10) .
C10 H19A 0.9700 .
C10 H19B 0.9700 .
O8 C35 1.277(6) .
O9 C35 1.221(7) .
C21 N2 1.488(8) .
C21 C22 1.543(7) .
C21 C23 1.548(7) .
C21 H21 0.9800 .
C22 O6 1.226(8) .
C22 O5 1.264(7) .
N2 C20 1.483(8) .
N2 H3A 0.9100 .
C19 C18 1.364(9) .
C19 C14 1.408(8) .
C19 C20 1.518(7) .
C20 H23A 0.9700 .
C20 H23B 0.9700 .
C14 O4 1.345(7) .
C14 C15 1.389(7) .
C18 C17 1.391(9) .
C18 H26 0.9300 .
C15 C16 1.399(11) .
C15 H27 0.9300 .
C17 C16 1.330(11) .
C17 H29 0.9300 .
C16 H28 0.9300 .
C11 C12 1.485(16) .
C11 C13 1.564(14) .
C11 H30 0.9800 .
C13 H31A 0.9600 .
C13 H31B 0.9600 .
C13 H31C 0.9600 .
C12 H32A 0.9600 .
C12 H32B 0.9600 .
C12 H32C 0.9600 .
C36 C37 1.529(16) .
C36 H33A 0.9700 .
C36 H33B 0.9700 .
C37 C38 1.39(2) .
C37 C39 1.684(19) .
C37 H34 0.9800 .
C39 H35A 0.9600 .
C39 H35B 0.9600 .
C39 H35C 0.9600 .
C23 C24 1.296(19) .
C23 H36A 0.9700 .
C23 H36B 0.9700 .
C38 H39A 0.9600 .
C38 H39B 0.9600 .
C38 H39C 0.9600 .
C24 C26 1.46(2) .
C24 C25 1.65(3) .
C24 H24 0.9800 .
C26 H26A 0.9600 .
C26 H26B 0.9600 .
C26 H26C 0.9600 .
C25 H25A 0.9600 .
C25 H25B 0.9600 .
C25 H25C 0.9600 .
